data_7212721
loop_
_publ_author_name
'Jacobs, Ayesha'
'Nassimbeni, Luigi R.'
'Ramon, Ga\"elle'
'Sebogisi, Baganetsi K.'

_publ_section_title
;
 Inclusion compounds of hydroxynaphthoic acids: co-crystal vs. salt
 formation
;
_journal_issue 10
_journal_name_full CrystEngComm
_journal_page_first 3065
_journal_paper_doi 10.1039/c004458j
_journal_volume 12
_journal_year 2010
_chemical_formula_moiety 2C11H8O3.C6H12N2
_chemical_formula_sum 'C28 H28 N2 O6'
_chemical_formula_weight 488.52
_chemical_name_systematic
;
1-hydroxy-2-naphthoic acid 1,4-diazabicyclo[2.2.2]octane salt
;
_space_group_IT_number 14
_symmetry_cell_setting monoclinic
_symmetry_space_group_name_Hall '-P 2ybc'
_symmetry_space_group_name_H-M 'P 1 21/c 1'
_atom_sites_solution_hydrogens geom
_atom_sites_solution_primary direct
_atom_sites_solution_secondary difmap
_audit_creation_method SHELXL-97
_cell_angle_alpha 90.00
_cell_angle_beta 100.12(3)
_cell_angle_gamma 90.00
_cell_formula_units_Z 4
_cell_length_a 10.768(2)
_cell_length_b 24.064(5)
_cell_length_c 9.5656(19)
_cell_measurement_reflns_used 'All data'
_cell_measurement_temperature 173(2)
_cell_volume 2440.1(9)
_computing_cell_refinement 'DENZO-SMN (Otwinowski & Minor, 1997)'
_computing_data_collection 'COLLECT (2000)'
_computing_data_reduction 'DENZO-SMN (Otwinowski & Minor, 1997)'
_computing_molecular_graphics 'X-seed (Barbour, 1999)'
_computing_publication_material 'SHELXL-97 (Sheldrick, 1997)'
_computing_structure_refinement 'SHELXL-97 (Sheldrick, 1997)'
_computing_structure_solution 'SHELXS-97 (Sheldrick, 1990)'
_diffrn_ambient_temperature 173(2)
_diffrn_measured_fraction_theta_full 0.974
_diffrn_measured_fraction_theta_max 0.974
_diffrn_measurement_device_type 'Bruker Apex duo'
_diffrn_measurement_method '1\% \f scans and \w scans'
_diffrn_radiation_monochromator graphite
_diffrn_radiation_source 'fine-focus sealed tube'
_diffrn_radiation_type MoK\a
_diffrn_radiation_wavelength 0.71073
_diffrn_reflns_av_R_equivalents 0.0210
_diffrn_reflns_av_sigmaI/netI 0.0171
_diffrn_reflns_limit_h_max 14
_diffrn_reflns_limit_h_min -13
_diffrn_reflns_limit_k_max 32
_diffrn_reflns_limit_k_min -32
_diffrn_reflns_limit_l_max 12
_diffrn_reflns_limit_l_min -12
_diffrn_reflns_number 25972
_diffrn_reflns_theta_full 28.46
_diffrn_reflns_theta_max 28.46
_diffrn_reflns_theta_min 1.92
_exptl_absorpt_coefficient_mu 0.094
_exptl_absorpt_correction_type none
_exptl_crystal_colour colourless
_exptl_crystal_density_diffrn 1.330
_exptl_crystal_density_method 'not measured'
_exptl_crystal_description rectangle
_exptl_crystal_F_000 1032
_exptl_crystal_size_max 0.37
_exptl_crystal_size_mid 0.32
_exptl_crystal_size_min 0.28
_refine_diff_density_max 0.309
_refine_diff_density_min -0.196
_refine_diff_density_rms 0.039
_refine_ls_extinction_method none
_refine_ls_goodness_of_fit_ref 1.029
_refine_ls_hydrogen_treatment mixed
_refine_ls_matrix_type full
_refine_ls_number_parameters 345
_refine_ls_number_reflns 6001
_refine_ls_number_restraints 3
_refine_ls_restrained_S_all 1.029
_refine_ls_R_factor_all 0.0531
_refine_ls_R_factor_gt 0.0418
_refine_ls_shift/su_max 0.001
_refine_ls_shift/su_mean 0.000
_refine_ls_structure_factor_coef Fsqd
_refine_ls_weighting_details 'calc w=1/[\s^2^(Fo^2^)+(0.0560P)^2^+0.8323P] where P=(Fo^2^+2Fc^2^)/3'
_refine_ls_weighting_scheme calc
_refine_ls_wR_factor_gt 0.1094
_refine_ls_wR_factor_ref 0.1180
_reflns_number_gt 4870
_reflns_number_total 6001
_reflns_threshold_expression >2sigma(I)
_cod_data_source_file c004458j.txt
_cod_data_source_block c:\H2DABCO
_cod_depositor_comments
;
The following automatic conversions were performed:

'_symmetry_cell_setting' value 'Monoclinic' changed to 'monoclinic'
according to /home/saulius/struct/CIF-dictionaries/cif_core.dic
dictionary named 'cif_core.dic' version 2.4.2 from 2011-04-26.

Automatic conversion script
Id: cif_fix_values 1891 2012-01-12 08:04:46Z andrius 
;
_cod_original_sg_symbol_H-M P2(1)/c
_cod_database_code 7212721

loop_
_symmetry_equiv_pos_as_xyz
'x, y, z'
'-x, y+1/2, -z+1/2'
'-x, -y, -z'
'x, -y-1/2, z-1/2'

loop_
_atom_site_label
_atom_site_type_symbol
_atom_site_fract_x
_atom_site_fract_y
_atom_site_fract_z
_atom_site_U_iso_or_equiv
_atom_site_adp_type
_atom_site_occupancy
_atom_site_symmetry_multiplicity
_atom_site_calc_flag
_atom_site_refinement_flags
O1 O 0.18816(10) 0.46063(5) 0.62570(11) 0.0417(3) Uani 1 1 d .
C1 C 0.18674(11) 0.38879(5) 0.85250(12) 0.0248(2) Uani 1 1 d .
H1 H 0.3347(17) 0.4652(7) 0.4470(12) 0.056(5) Uiso 1 1 d D
O2 O 0.38152(9) 0.43432(5) 0.60130(11) 0.0395(2) Uani 1 1 d .
C2 C 0.29064(12) 0.39301(5) 0.78532(13) 0.0265(2) Uani 1 1 d .
O3 O 0.08249(9) 0.41984(4) 0.81232(10) 0.0341(2) Uani 1 1 d .
C3 C 0.39843(12) 0.36025(6) 0.83348(15) 0.0336(3) Uani 1 1 d .
H3 H 0.4690 0.3628 0.7865 0.040 Uiso 1 1 calc R
C4 C 0.40356(13) 0.32509(6) 0.94563(16) 0.0381(3) Uani 1 1 d .
H4 H 0.4779 0.3041 0.9774 0.046 Uiso 1 1 calc R
C5 C 0.29879(16) 0.28274(7) 1.13153(18) 0.0464(4) Uani 1 1 d .
H5 H 0.3721 0.2614 1.1654 0.056 Uiso 1 1 calc R
C6 C 0.19559(17) 0.27757(7) 1.19509(18) 0.0504(4) Uani 1 1 d .
H6 H 0.1978 0.2526 1.2725 0.060 Uiso 1 1 calc R
C7 C 0.08615(16) 0.30865(6) 1.14747(17) 0.0419(3) Uani 1 1 d .
H7 H 0.0146 0.3045 1.1923 0.050 Uiso 1 1 calc R
C8 C 0.08212(13) 0.34498(5) 1.03641(14) 0.0322(3) Uani 1 1 d .
H8 H 0.0079 0.3661 1.0048 0.039 Uiso 1 1 calc R
C9 C 0.18775(12) 0.35116(5) 0.96871(12) 0.0261(2) Uani 1 1 d .
C10 C 0.29834(13) 0.31957(5) 1.01552(14) 0.0322(3) Uani 1 1 d .
H10 H 0.215(4) 0.5391(15) 0.035(2) 0.047(10) Uiso 0.50 1 d PD
H11 H 0.103(2) 0.4412(9) 0.736(2) 0.072(6) Uiso 1 1 d .
C12 C 0.28671(13) 0.43197(5) 0.66319(13) 0.0306(3) Uani 1 1 d .
C18 C 0.25087(13) 0.59170(5) -0.17640(13) 0.0317(3) Uani 1 1 d .
O1A O 0.36337(10) 0.59017(5) -0.11588(11) 0.0446(3) Uani 1 1 d .
C1A C 0.30797(12) 0.64642(5) -0.37551(13) 0.0256(2) Uani 1 1 d .
O2A O 0.16017(10) 0.56926(4) -0.12473(10) 0.0395(2) Uani 1 1 d D
C2A C 0.21629(12) 0.62057(5) -0.31481(13) 0.0280(3) Uani 1 1 d .
O3A O 0.42932(9) 0.64833(4) -0.31146(11) 0.0355(2) Uani 1 1 d .
C3A C 0.08847(13) 0.62152(6) -0.38617(14) 0.0345(3) Uani 1 1 d .
H3A H 0.0254 0.6039 -0.3438 0.041 Uiso 1 1 calc R
C4A C 0.05522(13) 0.64714(6) -0.51325(14) 0.0349(3) Uani 1 1 d .
H4A H -0.0308 0.6479 -0.5581 0.042 Uiso 1 1 calc R
C5A C 0.11716(14) 0.69853(5) -0.71514(14) 0.0324(3) Uani 1 1 d .
H5A H 0.0318 0.6994 -0.7623 0.039 Uiso 1 1 calc R
C6A C 0.20862(15) 0.72190(6) -0.77818(16) 0.0385(3) Uani 1 1 d .
H6A H 0.1864 0.7388 -0.8688 0.046 Uiso 1 1 calc R
C7A C 0.33499(15) 0.72117(6) -0.71065(17) 0.0410(3) Uani 1 1 d .
H7A H 0.3977 0.7376 -0.7559 0.049 Uiso 1 1 calc R
C8A C 0.36884(13) 0.69703(5) -0.58005(15) 0.0339(3) Uani 1 1 d .
H8A H 0.4548 0.6968 -0.5350 0.041 Uiso 1 1 calc R
C9A C 0.27615(12) 0.67252(4) -0.51195(13) 0.0258(2) Uani 1 1 d .
C10A C 0.14809(12) 0.67291(5) -0.57979(13) 0.0274(3) Uani 1 1 d .
H10A H 0.199(3) 0.5500(14) -0.034(2) 0.043(9) Uiso 0.50 1 d PD
H11A H 0.430(2) 0.6287(10) -0.227(2) 0.076(7) Uiso 1 1 d .
N1G N 0.24067(11) 0.52398(4) 0.11526(11) 0.0279(2) Uani 1 1 d D
N2G N 0.30846(10) 0.48158(4) 0.35571(11) 0.0266(2) Uani 1 1 d D
C3G C 0.25768(15) 0.56841(5) 0.22368(14) 0.0351(3) Uani 1 1 d .
H31A H 0.1766 0.5879 0.2230 0.042 Uiso 1 1 calc R
H31B H 0.3200 0.5958 0.2016 0.042 Uiso 1 1 calc R
C4G C 0.30388(13) 0.54308(5) 0.37072(14) 0.0305(3) Uani 1 1 d .
H25A H 0.3888 0.5575 0.4105 0.037 Uiso 1 1 calc R
H25B H 0.2457 0.5532 0.4361 0.037 Uiso 1 1 calc R
C5G C 0.14144(12) 0.48557(5) 0.14547(14) 0.0300(3) Uani 1 1 d .
H21A H 0.1287 0.4555 0.0737 0.036 Uiso 1 1 calc R
H21B H 0.0608 0.5059 0.1402 0.036 Uiso 1 1 calc R
C6G C 0.18067(13) 0.46058(6) 0.29400(14) 0.0343(3) Uani 1 1 d .
H23A H 0.1195 0.4714 0.3552 0.041 Uiso 1 1 calc R
H23B H 0.1819 0.4195 0.2879 0.041 Uiso 1 1 calc R
C7G C 0.36041(13) 0.49378(6) 0.11808(15) 0.0363(3) Uani 1 1 d .
H33A H 0.4269 0.5200 0.1006 0.044 Uiso 1 1 calc R
H33B H 0.3496 0.4653 0.0423 0.044 Uiso 1 1 calc R
C8G C 0.39977(14) 0.46604(6) 0.26246(15) 0.0360(3) Uani 1 1 d .
H26A H 0.4010 0.4252 0.2508 0.043 Uiso 1 1 calc R
H26B H 0.4856 0.4783 0.3059 0.043 Uiso 1 1 calc R

loop_
_atom_site_aniso_label
_atom_site_aniso_U_11
_atom_site_aniso_U_22
_atom_site_aniso_U_33
_atom_site_aniso_U_23
_atom_site_aniso_U_13
_atom_site_aniso_U_12
O1 0.0431(6) 0.0501(6) 0.0338(5) 0.0148(4) 0.0122(4) 0.0129(5)
C1 0.0264(6) 0.0262(5) 0.0212(5) -0.0029(4) 0.0026(4) 0.0007(4)
O2 0.0337(5) 0.0526(6) 0.0341(5) 0.0121(4) 0.0108(4) -0.0017(4)
C2 0.0279(6) 0.0287(6) 0.0227(5) -0.0008(4) 0.0040(5) -0.0015(5)
O3 0.0328(5) 0.0398(5) 0.0319(5) 0.0079(4) 0.0116(4) 0.0106(4)
C3 0.0250(6) 0.0393(7) 0.0371(7) 0.0034(5) 0.0072(5) 0.0001(5)
C4 0.0270(7) 0.0410(7) 0.0444(8) 0.0099(6) 0.0011(6) 0.0045(5)
C5 0.0427(8) 0.0458(8) 0.0480(9) 0.0205(7) 0.0005(7) -0.0004(7)
C6 0.0567(10) 0.0495(9) 0.0443(9) 0.0206(7) 0.0071(8) -0.0065(7)
C7 0.0486(9) 0.0408(7) 0.0400(8) 0.0038(6) 0.0177(7) -0.0094(6)
C8 0.0360(7) 0.0305(6) 0.0315(6) -0.0013(5) 0.0096(5) -0.0025(5)
C9 0.0306(6) 0.0247(5) 0.0224(5) -0.0031(4) 0.0029(5) -0.0042(5)
C10 0.0324(7) 0.0308(6) 0.0313(6) 0.0046(5) -0.0002(5) -0.0032(5)
C12 0.0339(7) 0.0343(6) 0.0241(6) 0.0012(5) 0.0067(5) -0.0029(5)
C18 0.0384(7) 0.0334(6) 0.0239(6) 0.0000(5) 0.0065(5) -0.0003(5)
O1A 0.0395(6) 0.0555(6) 0.0360(5) 0.0119(5) -0.0006(4) -0.0027(5)
C1A 0.0270(6) 0.0216(5) 0.0289(6) -0.0033(4) 0.0063(5) 0.0015(4)
O2A 0.0404(6) 0.0516(6) 0.0281(5) 0.0093(4) 0.0103(4) -0.0036(4)
C2A 0.0337(7) 0.0283(6) 0.0230(6) -0.0013(4) 0.0080(5) -0.0015(5)
O3A 0.0267(5) 0.0377(5) 0.0410(5) 0.0068(4) 0.0030(4) 0.0027(4)
C3A 0.0321(7) 0.0442(7) 0.0286(6) 0.0011(5) 0.0092(5) -0.0096(6)
C4A 0.0283(6) 0.0460(7) 0.0296(6) -0.0001(5) 0.0032(5) -0.0058(6)
C5A 0.0373(7) 0.0277(6) 0.0313(6) 0.0000(5) 0.0033(5) 0.0021(5)
C6A 0.0523(9) 0.0284(6) 0.0353(7) 0.0103(5) 0.0092(6) 0.0005(6)
C7A 0.0458(8) 0.0324(7) 0.0486(8) 0.0105(6) 0.0193(7) -0.0045(6)
C8A 0.0320(7) 0.0276(6) 0.0436(7) 0.0030(5) 0.0107(6) -0.0015(5)
C9A 0.0327(6) 0.0175(5) 0.0285(6) -0.0020(4) 0.0088(5) 0.0013(4)
C10A 0.0326(6) 0.0233(5) 0.0277(6) -0.0036(4) 0.0095(5) -0.0010(5)
N1G 0.0336(6) 0.0290(5) 0.0224(5) 0.0014(4) 0.0085(4) 0.0000(4)
N2G 0.0294(5) 0.0276(5) 0.0232(5) 0.0022(4) 0.0056(4) -0.0003(4)
C3G 0.0477(8) 0.0243(6) 0.0327(7) -0.0010(5) 0.0056(6) -0.0025(5)
C4G 0.0347(7) 0.0288(6) 0.0280(6) -0.0068(5) 0.0056(5) -0.0014(5)
C5G 0.0278(6) 0.0328(6) 0.0289(6) -0.0016(5) 0.0037(5) -0.0018(5)
C6G 0.0347(7) 0.0387(7) 0.0295(6) 0.0026(5) 0.0053(5) -0.0126(5)
C7G 0.0315(7) 0.0490(8) 0.0314(7) -0.0013(6) 0.0137(6) 0.0046(6)
C8G 0.0365(7) 0.0361(7) 0.0382(7) 0.0034(5) 0.0146(6) 0.0109(6)

loop_
_atom_type_symbol
_atom_type_description
_atom_type_scat_dispersion_real
_atom_type_scat_dispersion_imag
_atom_type_scat_source
C C 0.0033 0.0016 'International Tables Vol C Tables 4.2.6.8 and 6.1.1.4'
H H 0.0000 0.0000 'International Tables Vol C Tables 4.2.6.8 and 6.1.1.4'
N N 0.0061 0.0033 'International Tables Vol C Tables 4.2.6.8 and 6.1.1.4'
O O 0.0106 0.0060 'International Tables Vol C Tables 4.2.6.8 and 6.1.1.4'

loop_
_geom_angle_atom_site_label_1
_geom_angle_atom_site_label_2
_geom_angle_atom_site_label_3
_geom_angle
O3 C1 C2 121.75(11)
O3 C1 C9 117.67(11)
C2 C1 C9 120.58(11)
C1 C2 C3 119.42(11)
C1 C2 C12 119.60(11)
C3 C2 C12 120.98(12)
C1 O3 H11 103.2(13)
C4 C3 C2 121.47(13)
C4 C3 H3 119.3
C2 C3 H3 119.3
C3 C4 C10 120.32(13)
C3 C4 H4 119.8
C10 C4 H4 119.8
C6 C5 C10 120.98(15)
C6 C5 H5 119.5
C10 C5 H5 119.5
C5 C6 C7 120.72(14)
C5 C6 H6 119.6
C7 C6 H6 119.6
C8 C7 C6 120.15(14)
C8 C7 H7 119.9
C6 C7 H7 119.9
C7 C8 C9 120.29(13)
C7 C8 H8 119.9
C9 C8 H8 119.9
C8 C9 C10 119.89(12)
C8 C9 C1 121.71(12)
C10 C9 C1 118.40(12)
C9 C10 C4 119.79(12)
C9 C10 C5 117.97(13)
C4 C10 C5 122.24(13)
O1 C12 O2 123.23(12)
O1 C12 C2 118.15(12)
O2 C12 C2 118.61(12)
O1A C18 O2A 123.32(12)
O1A C18 C2A 119.91(12)
O2A C18 C2A 116.77(12)
O3A C1A C2A 122.33(11)
O3A C1A C9A 117.24(11)
C2A C1A C9A 120.44(12)
C18 O2A H10A 107(2)
C1A C2A C3A 119.60(11)
C1A C2A C18 120.08(12)
C3A C2A C18 120.32(12)
C1A O3A H11A 103.7(14)
C4A C3A C2A 121.21(13)
C4A C3A H3A 119.4
C2A C3A H3A 119.4
C3A C4A C10A 120.39(13)
C3A C4A H4A 119.8
C10A C4A H4A 119.8
C6A C5A C10A 120.70(13)
C6A C5A H5A 119.6
C10A C5A H5A 119.6
C5A C6A C7A 120.65(13)
C5A C6A H6A 119.7
C7A C6A H6A 119.7
C8A C7A C6A 120.54(13)
C8A C7A H7A 119.7
C6A C7A H7A 119.7
C7A C8A C9A 120.12(13)
C7A C8A H8A 119.9
C9A C8A H8A 119.9
C8A C9A C10A 119.69(12)
C8A C9A C1A 121.81(12)
C10A C9A C1A 118.50(11)
C9A C10A C4A 119.83(12)
C9A C10A C5A 118.29(12)
C4A C10A C5A 121.87(12)
C7G N1G C3G 110.06(11)
C7G N1G C5G 110.34(10)
C3G N1G C5G 108.64(10)
C7G N1G H10 112(3)
C3G N1G H10 108(3)
C5G N1G H10 108(3)
C8G N2G C6G 109.86(11)
C8G N2G C4G 110.16(10)
C6G N2G C4G 109.39(10)
C8G N2G H1 108.9(12)
C6G N2G H1 109.1(12)
C4G N2G H1 109.3(11)
N1G C3G C4G 109.65(10)
N1G C3G H31A 109.7
C4G C3G H31A 109.7
N1G C3G H31B 109.7
C4G C3G H31B 109.7
H31A C3G H31B 108.2
N2G C4G C3G 108.52(10)
N2G C4G H25A 110.0
C3G C4G H25A 110.0
N2G C4G H25B 110.0
C3G C4G H25B 110.0
H25A C4G H25B 108.4
N1G C5G C6G 109.60(10)
N1G C5G H21A 109.8
C6G C5G H21A 109.8
N1G C5G H21B 109.8
C6G C5G H21B 109.8
H21A C5G H21B 108.2
N2G C6G C5G 108.65(10)
N2G C6G H23A 110.0
C5G C6G H23A 110.0
N2G C6G H23B 110.0
C5G C6G H23B 110.0
H23A C6G H23B 108.3
N1G C7G C8G 109.55(11)
N1G C7G H33A 109.8
C8G C7G H33A 109.8
N1G C7G H33B 109.8
C8G C7G H33B 109.8
H33A C7G H33B 108.2
N2G C8G C7G 108.98(11)
N2G C8G H26A 109.9
C7G C8G H26A 109.9
N2G C8G H26B 109.9
C7G C8G H26B 109.9
H26A C8G H26B 108.3

loop_
_geom_bond_atom_site_label_1
_geom_bond_atom_site_label_2
_geom_bond_distance
O1 C12 1.2636(17)
C1 O3 1.3471(15)
C1 C2 1.3883(18)
C1 C9 1.4324(16)
O2 C12 1.2681(17)
C2 C3 1.4117(18)
C2 C12 1.4927(17)
O3 H11 0.95(2)
C3 C4 1.3598(19)
C3 H3 0.9500
C4 C10 1.419(2)
C4 H4 0.9500
C5 C6 1.363(2)
C5 C10 1.4195(19)
C5 H5 0.9500
C6 C7 1.403(2)
C6 H6 0.9500
C7 C8 1.3705(19)
C7 H7 0.9500
C8 C9 1.4121(19)
C8 H8 0.9500
C9 C10 1.4174(18)
C18 O1A 1.2479(17)
C18 O2A 1.2881(17)
C18 C2A 1.4836(17)
C1A O3A 1.3430(16)
C1A C2A 1.3784(18)
C1A C9A 1.4345(17)
O2A H10A 1.008(10)
C2A C3A 1.4249(19)
O3A H11A 0.93(2)
C3A C4A 1.3538(19)
C3A H3A 0.9500
C4A C10A 1.4189(19)
C4A H4A 0.9500
C5A C6A 1.363(2)
C5A C10A 1.4197(18)
C5A H5A 0.9500
C6A C7A 1.400(2)
C6A H6A 0.9500
C7A C8A 1.368(2)
C7A H7A 0.9500
C8A C9A 1.4132(18)
C8A H8A 0.9500
C9A C10A 1.4171(18)
N1G C7G 1.4761(17)
N1G C3G 1.4784(16)
N1G C5G 1.4791(17)
N1G H10 0.847(10)
N2G C8G 1.4868(17)
N2G C6G 1.4872(17)
N2G C4G 1.4885(16)
N2G H1 0.954(9)
C3G C4G 1.5333(19)
C3G H31A 0.9900
C3G H31B 0.9900
C4G H25A 0.9900
C4G H25B 0.9900
C5G C6G 1.5322(18)
C5G H21A 0.9900
C5G H21B 0.9900
C6G H23A 0.9900
C6G H23B 0.9900
C7G C8G 1.525(2)
C7G H33A 0.9900
C7G H33B 0.9900
C8G H26A 0.9900
C8G H26B 0.9900

loop_
_geom_torsion_atom_site_label_1
_geom_torsion_atom_site_label_2
_geom_torsion_atom_site_label_3
_geom_torsion_atom_site_label_4
_geom_torsion
O3 C1 C2 C3 178.79(11)
C9 C1 C2 C3 -0.69(18)
O3 C1 C2 C12 -1.35(18)
C9 C1 C2 C12 179.18(11)
C1 C2 C3 C4 -0.9(2)
C12 C2 C3 C4 179.25(13)
C2 C3 C4 C10 1.4(2)
C10 C5 C6 C7 -0.1(3)
C5 C6 C7 C8 -0.4(3)
C6 C7 C8 C9 0.3(2)
C7 C8 C9 C10 0.15(19)
C7 C8 C9 C1 -179.92(12)
O3 C1 C9 C8 2.22(17)
C2 C1 C9 C8 -178.29(11)
O3 C1 C9 C10 -177.85(11)
C2 C1 C9 C10 1.64(17)
C8 C9 C10 C4 178.85(12)
C1 C9 C10 C4 -1.09(18)
C8 C9 C10 C5 -0.59(19)
C1 C9 C10 C5 179.47(12)
C3 C4 C10 C9 -0.4(2)
C3 C4 C10 C5 178.99(14)
C6 C5 C10 C9 0.6(2)
C6 C5 C10 C4 -178.86(16)
C1 C2 C12 O1 0.82(18)
C3 C2 C12 O1 -179.32(13)
C1 C2 C12 O2 -178.47(12)
C3 C2 C12 O2 1.40(19)
O3A C1A C2A C3A 178.01(12)
C9A C1A C2A C3A -2.15(18)
O3A C1A C2A C18 -2.34(18)
C9A C1A C2A C18 177.50(11)
O1A C18 C2A C1A -1.00(19)
O2A C18 C2A C1A 178.86(11)
O1A C18 C2A C3A 178.66(13)
O2A C18 C2A C3A -1.49(18)
C1A C2A C3A C4A 0.4(2)
C18 C2A C3A C4A -179.29(13)
C2A C3A C4A C10A 1.2(2)
C10A C5A C6A C7A -0.1(2)
C5A C6A C7A C8A -0.1(2)
C6A C7A C8A C9A 0.0(2)
C7A C8A C9A C10A 0.19(19)
C7A C8A C9A C1A 179.50(12)
O3A C1A C9A C8A 2.92(17)
C2A C1A C9A C8A -176.93(11)
O3A C1A C9A C10A -177.76(10)
C2A C1A C9A C10A 2.39(16)
C8A C9A C10A C4A 178.46(12)
C1A C9A C10A C4A -0.88(17)
C8A C9A C10A C5A -0.33(17)
C1A C9A C10A C5A -179.67(10)
C3A C4A C10A C9A -0.9(2)
C3A C4A C10A C5A 177.87(13)
C6A C5A C10A C9A 0.28(18)
C6A C5A C10A C4A -178.50(13)
C7G N1G C3G C4G -57.97(14)
C5G N1G C3G C4G 62.94(14)
C8G N2G C4G C3G 62.02(14)
C6G N2G C4G C3G -58.83(14)
N1G C3G C4G N2G -3.45(15)
C7G N1G C5G C6G 61.29(14)
C3G N1G C5G C6G -59.45(14)
C8G N2G C6G C5G -58.73(14)
C4G N2G C6G C5G 62.30(14)
N1G C5G C6G N2G -2.42(15)
C3G N1G C7G C8G 62.12(14)
C5G N1G C7G C8G -57.76(14)
C6G N2G C8G C7G 62.43(14)
C4G N2G C8G C7G -58.14(14)
N1G C7G C8G N2G -3.52(16)
